data_4000376
loop_
_publ_author_name
'Rodion V. Panin'
'Roman V. Shpanchenko'
'Andrey V. Mironov'
'Yuri A. Velikodny'
'Evgeny V. Antipov'
'Joke Hadermann'
'Vasily A. Tarnopolsky'
'Andrey B. Yaroslavtsev'

_publ_section_title
;
Crystal Structure, Polymorphism and Properties of the New
Vanadylphosphate Na4VO(PO4)2
;
_journal_name_full 'Chemistry of Materials'
_journal_paper_doi 10.1021/cm0351543
_journal_year 2004
_chemical_formula_iupac 'Na4 V1 P2 O9'
_chemical_formula_structural 'Na4 (V1 O1)1 (P1 O4)2'
_chemical_formula_sum 'Na4 O9 P2 V'
_chemical_formula_weight 348.8
_chemical_name_common 'Sodium Vanadyl Phosphate'
_chemical_name_systematic
;
Sodium Vanadium Oxide Phosphate
;
_space_group_IT_number 61
_symmetry_cell_setting orthorhombic
_symmetry_space_group_name_Hall '-P 2ac 2ab'
_symmetry_space_group_name_H-M 'P b c a'
_cell_angle_alpha 90
_cell_angle_beta 90
_cell_angle_gamma 90
_cell_formula_units_Z 8
_cell_length_a 16.0068(15)
_cell_length_b 14.5129(8)
_cell_length_c 7.0231(5)
_cell_measurement_reflns_used 22
_cell_measurement_temperature 293
_cell_measurement_theta_max 19.65
_cell_measurement_theta_min 6.58
_cell_volume 1631.5(2)
_diffrn_ambient_temperature 293
_diffrn_detector_area_resol_mean ?
_diffrn_measured_fraction_theta_full 0.925
_diffrn_measured_fraction_theta_max 0.925
_diffrn_measurement_device_type CAD4
_diffrn_measurement_method \q/2\q
_diffrn_radiation_monochromator Graphite
_diffrn_radiation_source 'X-ray tube'
_diffrn_radiation_type 'Mo K\a'
_diffrn_radiation_wavelength 0.71069
_diffrn_reflns_av_R_equivalents 0.0289
_diffrn_reflns_av_sigmaI/netI 0.0292
_diffrn_reflns_limit_h_max 25
_diffrn_reflns_limit_h_min 0
_diffrn_reflns_limit_k_max 22
_diffrn_reflns_limit_k_min 0
_diffrn_reflns_limit_l_max 11
_diffrn_reflns_limit_l_min -11
_diffrn_reflns_number 6413
_diffrn_reflns_reduction_process ?
_diffrn_reflns_theta_full 34.06
_diffrn_reflns_theta_max 35.00
_diffrn_reflns_theta_min 2.54
_diffrn_standards_decay_% 0
_diffrn_standards_interval_count ?
_diffrn_standards_interval_time 120
_diffrn_standards_number 1
_exptl_absorpt_coefficient_mu 1.852
_exptl_absorpt_correction_T_max 1.000
_exptl_absorpt_correction_T_min 0.920
_exptl_absorpt_correction_type 'psi-scan corrections'
_exptl_absorpt_process_details ?
_exptl_crystal_colour 'grass green'
_exptl_crystal_density_diffrn 2.8395(4)
_exptl_crystal_density_meas ?
_exptl_crystal_density_method ?
_exptl_crystal_description arbitrary
_exptl_crystal_F_000 1352
_exptl_crystal_size_max ?
_exptl_crystal_size_mid ?
_exptl_crystal_size_min ?
_exptl_crystal_size_rad ?
_refine_diff_density_max 0.79
_refine_diff_density_min -0.67
_refine_ls_extinction_coef 0.059211
_refine_ls_extinction_method 'B-C type 1 Gaussian isotropic (Becker & Coppens, 1974)'
_refine_ls_goodness_of_fit_gt 1.71
_refine_ls_goodness_of_fit_ref 1.71
_refine_ls_hydrogen_treatment ?
_refine_ls_number_constraints 0
_refine_ls_number_parameters 146
_refine_ls_number_reflns 2520
_refine_ls_number_restraints 0
_refine_ls_restrained_S_all ?
_refine_ls_restrained_S_gt ?
_refine_ls_R_factor_all 0.0294
_refine_ls_R_factor_gt 0.0294
_refine_ls_shift/su_max 0.0017
_refine_ls_shift/su_mean 0.0001
_refine_ls_structure_factor_coef F
_refine_ls_weighting_details w=1/(\s^2^(F)+0.0001F^2^)
_refine_ls_weighting_scheme sigma
_refine_ls_wR_factor_gt 0.0405
_refine_ls_wR_factor_ref 0.0405
_reflns_number_gt 2520
_reflns_number_total 3321
_reflns_threshold_expression I>3\s(I)
_cod_original_sg_symbol_Hall '-P -2zac;-2xab'
_cod_original_sg_symbol_H-M 'P 21/b 21/c 21/a'
_cod_database_code 4000376

loop_
_symmetry_equiv_pos_site_id
_symmetry_equiv_pos_as_xyz
1 x,y,z
2 1/2+x,y,1/2-z
3 1/2-x,1/2+y,z
4 -x,1/2+y,1/2-z
5 -x,-y,-z
6 1/2-x,-y,1/2+z
7 1/2+x,1/2-y,-z
8 x,1/2-y,1/2+z

loop_
_atom_site_label
_atom_site_type_symbol
_atom_site_fract_x
_atom_site_fract_y
_atom_site_fract_z
_atom_site_adp_type
_atom_site_U_iso_or_equiv
_atom_site_symmetry_multiplicity
_atom_site_occupancy
_atom_site_calc_flag
_atom_site_refinement_flags
_atom_site_disorder_assembly
_atom_site_disorder_group
V1 V 0.733825(19) 0.24046(2) 0.71882(4) Uani 0.00654(7) 8 1 d . . .
P1 P 0.37241(3) 0.13897(3) 0.50111(7) Uani 0.00719(11) 8 1 d . . .
P2 P 0.11951(3) 0.10868(3) 0.49849(7) Uani 0.00650(11) 8 1 d . . .
Na1 Na 0.88239(5) 0.13791(6) 0.49664(12) Uani 0.0139(2) 8 1 d . . .
Na2 Na 0.52511(6) 0.24540(6) 0.25623(11) Uani 0.0165(2) 8 1 d . . .
Na3 Na 0.49538(6) 0.99419(6) 0.26968(14) Uani 0.0200(3) 8 1 d . . .
Na4 Na 0.72534(6) 0.02381(7) 0.31389(15) Uani 0.0276(3) 8 1 d . . .
O1 O 0.02405(8) 0.10267(10) 0.49132(19) Uani 0.0132(4) 8 1 d . . .
O2 O 0.31685(9) 0.15150(10) 0.68029(18) Uani 0.0121(4) 8 1 d . . .
O3 O 0.31941(9) 0.15884(10) 0.31916(19) Uani 0.0119(3) 8 1 d . . .
O4 O 0.40109(10) 0.03937(11) 0.4998(2) Uani 0.0167(4) 8 1 d . . .
O5 O 0.15989(9) 0.01397(10) 0.4957(2) Uani 0.0132(4) 8 1 d . . .
O6 O 0.14266(9) 0.16382(10) 0.67933(19) Uani 0.0109(3) 8 1 d . . .
O7 O 0.14765(8) 0.16353(10) 0.31989(18) Uani 0.0100(3) 8 1 d . . .
O8 O 0.73830(8) 0.20007(10) 0.50109(17) Uani 0.0093(3) 8 1 d . . .
O9 O 0.44440(10) 0.20707(12) 0.5086(2) Uani 0.0192(4) 8 1 d . . .

loop_
_atom_site_aniso_label
_atom_site_aniso_type_symbol
_atom_site_aniso_U_11
_atom_site_aniso_U_22
_atom_site_aniso_U_33
_atom_site_aniso_U_12
_atom_site_aniso_U_13
_atom_site_aniso_U_23
V1 V 0.00665(13) 0.00802(12) 0.00496(12) 0.00019(10) 0.00008(9) 0.00080(10)
P1 P 0.00642(19) 0.00924(19) 0.00591(19) 0.00152(14) 0.00022(15) -0.00004(15)
P2 P 0.00625(18) 0.00676(18) 0.00650(19) -0.00087(14) -0.00021(15) -0.00007(15)
Na1 Na 0.0109(3) 0.0134(4) 0.0174(4) 0.0003(3) 0.0001(3) 0.0002(3)
Na2 Na 0.0111(4) 0.0232(4) 0.0152(4) -0.0001(3) 0.0003(3) -0.0007(3)
Na3 Na 0.0220(5) 0.0240(4) 0.0139(4) 0.0062(4) -0.0006(3) -0.0026(4)
Na4 Na 0.0264(5) 0.0280(5) 0.0283(6) -0.0075(4) -0.0143(4) 0.0117(4)
O1 O 0.0071(5) 0.0168(7) 0.0157(7) -0.0022(5) -0.0002(5) 0.0000(5)
O2 O 0.0131(6) 0.0152(6) 0.0080(6) 0.0048(5) 0.0027(5) 0.0007(5)
O3 O 0.0124(6) 0.0156(6) 0.0077(6) 0.0057(5) -0.0018(4) -0.0002(5)
O4 O 0.0215(7) 0.0151(7) 0.0133(6) 0.0089(6) 0.0020(6) 0.0012(5)
O5 O 0.0157(6) 0.0096(6) 0.0144(6) 0.0019(5) -0.0010(5) -0.0003(5)
O6 O 0.0118(6) 0.0124(6) 0.0085(6) -0.0036(5) -0.0003(5) -0.0028(4)
O7 O 0.0111(6) 0.0112(6) 0.0076(6) -0.0036(5) -0.0003(4) 0.0019(4)
O8 O 0.0116(6) 0.0111(6) 0.0052(5) 0.0003(5) 0.0000(5) 0.0000(4)
O9 O 0.0137(6) 0.0256(8) 0.0183(8) -0.0083(6) 0.0002(6) -0.0011(6)
